data_7038853
loop_
_publ_author_name
'Yufei Xia'
'Jian Chen'
'Yan-gai Liu'
'Maxim S. Molokeev'
'Ming Guan'
'Zhaohui Huang'
'Minghao Fang'

_publ_section_title
;
 Crystal structure evolution and luminescence properties of color tunable
 solid solution phosphors Ca2+xLa8-x(SiO4)6-x(PO4)xO2:Eu2+
;
_journal_issue 3
_journal_name_full 'Dalton Transactions'
_journal_page_first 1007
_journal_page_last 1015
_journal_paper_doi 10.1039/C5DT03786G
_journal_volume 45
_journal_year 2016
_chemical_formula_moiety 'La3.48 O26 P4.52 Si1.48, 6.524(Ca)'
_chemical_formula_sum 'Ca6.52 La3.48 O26 P4.52 Si1.48'
_chemical_formula_weight 1341.90
_space_group_IT_number 176
_symmetry_cell_setting hexagonal
_symmetry_space_group_name_Hall '-P 6c'
_symmetry_space_group_name_H-M 'P 63/m'
_cell_angle_alpha 90
_cell_angle_beta 90
_cell_angle_gamma 120
_cell_formula_units_Z 1
_cell_length_a 9.53251(43)
_cell_length_b 9.53251(43)
_cell_length_c 7.02062(36)
_cell_measurement_temperature 300
_cell_volume 552.49(5)
_diffrn_ambient_temperature 300
_diffrn_measurement_device_type
;
D8 ADVANCE Bruker
;
_diffrn_radiation_monochromator none
_diffrn_radiation_probe x-ray
_diffrn_radiation_type
;
 Cu K\a~1~~2~
;
_exptl_absorpt_coefficient_mu 68.939
_exptl_crystal_density_diffrn 4.032758
_pd_char_colour
;
colourless
;
_pd_meas_2theta_range_inc 0.02
_pd_meas_2theta_range_max 110
_pd_meas_2theta_range_min 9
_pd_meas_scan_method step
_pd_proc_ls_pref_orient_corr
;
Anisotropic model of PO. Spherical harmonics 6 ordrer.
 Jarvinen (1993). Application of symmetrized harmonics expansion to correction
of the preferred orientation effect. - J. Appl. Cryst. 26 p525-531.
;
_pd_proc_ls_profile_function PearsonVII
_pd_proc_ls_prof_R_factor 7.634
_pd_proc_ls_prof_wR_expected 1.287
_pd_proc_ls_prof_wR_factor 10.135
_pd_proc_number_of_points 5050
_pd_spec_mount_mode reflection
_refine_ls_goodness_of_fit_all 7.874
_refine_ls_R_I_factor 1.79
_refine_ls_shift/su_max 0.01000
_cod_data_source_file Ca6La4SiO42PO44O2_Eu.cif
_cod_data_source_block a
_cod_original_cell_volume 552.485(58)
_cod_original_sg_symbol_Hall
;
-P 6c
;
_cod_original_sg_symbol_H-M P63/m
_cod_original_formula_sum
;
Ca6.52 La3.48 O26 P4.52 Si1.48
;
_cod_database_code 7038853
_cod_database_fobs_code 7038853

loop_
_symmetry_equiv_pos_as_xyz
'x, y, z'
'-x, -y, -z'
'-x, -y, z+1/2'
'-x+y, -x, -z+1/2'
'-x+y, -x, z'
'-y, x-y, -z+1/2'
'-y, x-y, z'
'y, -x+y, -z'
'y, -x+y, z+1/2'
'x-y, x, -z'
'x-y, x, z+1/2'
'x, y, -z+1/2'

loop_
_atom_site_label
_atom_site_type_symbol
_atom_site_fract_x
_atom_site_fract_y
_atom_site_fract_z
_atom_site_occupancy
_atom_site_B_iso_or_equiv
La1 La 0.22695(27) -0.01513(37) 0.25 0.568(10) 0.598(80)
Ca1 Ca 0.22695(27) -0.01513(37) 0.25 0.432(10) 0.598(80)
La2 La 0.6666667 0.3333333 0.0001(14) 0.0167(74) 0.69(20)
Ca2 Ca 0.6666667 0.3333333 0.0001(14) 0.9833(74) 0.69(20)
Si Si 0.40684(82) 0.37398(95) 0.25 0.246(11) 0.69(20)
P P 0.40684(82) 0.37398(95) 0.25 0.754(11) 0.69(20)
O1 O 0.6009(20) 0.4689(19) 0.25 1 1.00(23)
O2 O 0.3347(18) 0.4996(19) 0.25 1 1.00(23)
O3 O 0.3487(12) 0.2638(11) 0.0699(13) 1 1.00(23)
O4 O 0 0 0.25 1 1.00(23)

loop_
_diffrn_radiation_wavelength
_diffrn_radiation_wavelength_wt
1.5406 1.0000
1.5443 0.5000

loop_
_geom_angle_atom_site_label_1
_geom_angle_atom_site_label_2
_geom_angle_atom_site_label_3
_geom_angle
_geom_angle_site_symmetry_1
_geom_angle_site_symmetry_3
O1 La1 O2 99.47(45) 6_655 4_555
O1 La1 O3 68.47(52) 6_655 1_555
O1 La1 O3 82.39(23) 6_655 8_555
O1 La1 O4 147.9(12) 6_655 1_555
O2 La1 O3 147.8(18) 4_555 1_555
O2 La1 O3 71.41(43) 4_555 8_555
O2 La1 O4 112.65(42) 4_555 1_555
O3 La1 O3 77.31(34) 1_555 8_555
O3 La1 O3 132.29(79) 1_555 9_555
O3 La1 O3 57.41(61) 1_555 12_555
O3 La1 O4 83.52(17) 1_555 1_555
O3 La1 O3 136.59(88) 8_555 9_555
O3 La1 O4 107.3(22) 8_555 1_555
O1 Ca1 O2 99.47(45) 6_655 4_555
O1 Ca1 O3 68.47(52) 6_655 1_555
O1 Ca1 O3 82.39(23) 6_655 8_555
O1 Ca1 O4 147.9(12) 6_655 1_555
O2 Ca1 O3 147.8(18) 4_555 1_555
O2 Ca1 O3 71.41(43) 4_555 8_555
O2 Ca1 O4 112.65(42) 4_555 1_555
O3 Ca1 O3 77.31(34) 1_555 8_555
O3 Ca1 O3 132.29(79) 1_555 9_555
O3 Ca1 O3 57.41(61) 1_555 12_555
O3 Ca1 O4 83.52(17) 1_555 1_555
O3 Ca1 O3 136.59(88) 8_555 9_555
O3 Ca1 O4 107.3(22) 8_555 1_555
O1 La2 O1 73.99(51) 1_555 4_665
O1 La2 O2 95.02(32) 1_555 2_665
O1 La2 O2 128.81(86) 1_555 8_555
O1 La2 O2 151.8(16) 1_555 10_655
O1 La2 O3 57.8(63) 1_555 1_555
O1 La2 O3 66.64(59) 1_555 5_665
O1 La2 O3 123.63(72) 1_555 7_655
O2 La2 O2 71.34(60) 2_665 8_555
O2 La2 O3 85.41(30) 2_665 1_555
O2 La2 O3 71.89(52) 2_665 5_665
O2 La2 O3 141.1(12) 2_665 7_655
O3 La2 O3 117.01(42) 1_555 5_665
O1 Ca2 O1 73.99(51) 1_555 4_665
O1 Ca2 O2 95.02(32) 1_555 2_665
O1 Ca2 O2 128.81(86) 1_555 8_555
O1 Ca2 O2 151.8(16) 1_555 10_655
O1 Ca2 O3 57.8(63) 1_555 1_555
O1 Ca2 O3 66.64(59) 1_555 5_665
O1 Ca2 O3 123.63(72) 1_555 7_655
O2 Ca2 O2 71.34(60) 2_665 8_555
O2 Ca2 O3 85.41(30) 2_665 1_555
O2 Ca2 O3 71.89(52) 2_665 5_665
O2 Ca2 O3 141.1(12) 2_665 7_655
O3 Ca2 O3 117.01(42) 1_555 5_665
O1 Si O2 111.85(82) 1_555 1_555
O1 Si O3 107.57(54) 1_555 1_555
O2 Si O3 110.7(58) 1_555 1_555
O3 Si O3 108.51(67) 1_555 12_555
O1 P O2 111.85(82) 1_555 1_555
O1 P O3 107.57(54) 1_555 1_555
O2 P O3 110.7(58) 1_555 1_555
O3 P O3 108.51(67) 1_555 12_555

loop_
_geom_bond_atom_site_label_1
_geom_bond_atom_site_label_2
_geom_bond_distance
_geom_bond_site_symmetry_2
La1 O1 2.511(16) 6_655
La1 O2 2.798(15) 4_555
La1 O3 2.6324(95) .
La1 O3 2.4173(90) 8_555
La1 O4 2.2390(28) .
Ca1 O1 2.511(16) 6_655
Ca1 O2 2.798(15) 4_555
Ca1 O3 2.6324(95) .
Ca1 O3 2.4173(90) 8_555
Ca1 O4 2.2390(28) .
La2 O1 2.440(13) .
La2 O2 2.375(12) 2_665
La2 O3 2.8031(90) .
Ca2 O1 2.440(13) .
Ca2 O2 2.375(12) 2_665
Ca2 O3 2.8031(90) .
Si O1 1.602(13) .
Si O2 1.652(13) .
Si O3 1.558(10) .
P O1 1.602(13) .
P O2 1.652(13) .
P O3 1.558(10) .
